data_2227274
loop_
_publ_author_name
'Dardouri, Rachida'
'Kandri Rodi, Youssef'
'Ladeira, Sonia'
'Essassi, El Mokhtar'
'Ng, Seik Weng'

_publ_section_title
;
 Ethyl
 {4-[(1,5-dimethyl-2,4-dioxo-2,3,4,5-tetrahydro-1<i>H</i>-1,5-benzodiazepin-3-yl)methyl]-1,2,3-triazol-1-yl}acetate
;
_journal_coeditor_code BT5398
_journal_issue 11
_journal_name_full 'Acta Crystallographica Section E'
_journal_page_first o3039
_journal_paper_doi 10.1107/S1600536810044120
_journal_volume 66
_journal_year 2010
_chemical_formula_iupac 'C18 H21 N5 O4'
_chemical_formula_moiety 'C18 H21 N5 O4'
_chemical_formula_sum 'C18 H21 N5 O4'
_chemical_formula_weight 371.40
_chemical_name_systematic
;
Ethyl {4-[(1,5-dimethyl-2,4-dioxo-2,3,4,5-tetrahydro-1<i>H</i>-1,5-
benzodiazepin-3-yl)methyl]-1,2,3-triazol-1-yl}acetate
;
_space_group_IT_number 14
_symmetry_cell_setting monoclinic
_symmetry_space_group_name_Hall '-P 2ybc'
_symmetry_space_group_name_H-M 'P 1 21/c 1'
_atom_sites_solution_hydrogens geom
_atom_sites_solution_primary direct
_atom_sites_solution_secondary difmap
_audit_creation_method SHELXL-97
_cell_angle_alpha 90.00
_cell_angle_beta 106.8530(10)
_cell_angle_gamma 90.00
_cell_formula_units_Z 4
_cell_length_a 8.5452(2)
_cell_length_b 15.9993(5)
_cell_length_c 13.9215(4)
_cell_measurement_reflns_used 3798
_cell_measurement_temperature 293(2)
_cell_measurement_theta_max 26.4
_cell_measurement_theta_min 2.5
_cell_volume 1821.56(9)
_computing_cell_refinement 'SAINT (Bruker, 2008)'
_computing_data_collection 'APEX2 (Bruker, 2008)'
_computing_data_reduction 'SAINT (Bruker, 2008)'
_computing_molecular_graphics 'X-SEED (Barbour, 2001)'
_computing_publication_material 'publCIF (Westrip, 2010)'
_computing_structure_refinement 'SHELXL97 (Sheldrick, 2008)'
_computing_structure_solution 'SHELXS97 (Sheldrick, 2008)'
_diffrn_ambient_temperature 293(2)
_diffrn_measured_fraction_theta_full 0.987
_diffrn_measured_fraction_theta_max 0.987
_diffrn_measurement_device_type 'Bruker X8 APEXII'
_diffrn_measurement_method '\f and \w'
_diffrn_radiation_monochromator graphite
_diffrn_radiation_source 'fine-focus sealed tube'
_diffrn_radiation_type MoK\a
_diffrn_radiation_wavelength 0.71073
_diffrn_reflns_av_R_equivalents 0.0371
_diffrn_reflns_av_sigmaI/netI 0.0405
_diffrn_reflns_limit_h_max 10
_diffrn_reflns_limit_h_min -10
_diffrn_reflns_limit_k_max 20
_diffrn_reflns_limit_k_min -20
_diffrn_reflns_limit_l_max 18
_diffrn_reflns_limit_l_min -18
_diffrn_reflns_number 15511
_diffrn_reflns_theta_full 27.50
_diffrn_reflns_theta_max 27.50
_diffrn_reflns_theta_min 2.82
_diffrn_standards_decay_% 0
_diffrn_standards_interval_count 0
_diffrn_standards_interval_time 0
_diffrn_standards_number 0
_exptl_absorpt_coefficient_mu 0.098
_exptl_absorpt_correction_type none
_exptl_crystal_colour Colorless
_exptl_crystal_density_diffrn 1.354
_exptl_crystal_density_method 'not measured'
_exptl_crystal_description Prism
_exptl_crystal_F_000 784
_exptl_crystal_size_max 0.40
_exptl_crystal_size_mid 0.10
_exptl_crystal_size_min 0.05
_refine_diff_density_max 0.303
_refine_diff_density_min -0.312
_refine_ls_extinction_method none
_refine_ls_goodness_of_fit_ref 1.027
_refine_ls_hydrogen_treatment constr
_refine_ls_matrix_type full
_refine_ls_number_parameters 247
_refine_ls_number_reflns 4129
_refine_ls_number_restraints 0
_refine_ls_restrained_S_all 1.027
_refine_ls_R_factor_all 0.0723
_refine_ls_R_factor_gt 0.0449
_refine_ls_shift/su_max 0.001
_refine_ls_shift/su_mean 0.001
_refine_ls_structure_factor_coef Fsqd
_refine_ls_weighting_details 'calc w=1/[\s^2^(Fo^2^)+(0.0520P)^2^+0.6008P] where P=(Fo^2^+2Fc^2^)/3'
_refine_ls_weighting_scheme calc
_refine_ls_wR_factor_gt 0.1085
_refine_ls_wR_factor_ref 0.1239
_reflns_number_gt 2909
_reflns_number_total 4129
_reflns_threshold_expression I>2\s(I)
_cod_data_source_file bt5398.cif
_cod_data_source_block I
_cod_original_sg_symbol_H-M 'P 21/c'
_cod_database_code 2227274
_cod_database_fobs_code 2227274

loop_
_symmetry_equiv_pos_as_xyz
'x, y, z'
'-x, y+1/2, -z+1/2'
'-x, -y, -z'
'x, -y-1/2, z-1/2'

loop_
_atom_site_type_symbol
_atom_site_label
_atom_site_fract_x
_atom_site_fract_y
_atom_site_fract_z
_atom_site_U_iso_or_equiv
_atom_site_adp_type
_atom_site_calc_flag
_atom_site_refinement_flags
_atom_site_occupancy
_atom_site_disorder_assembly
_atom_site_disorder_group
O O1 0.56199(17) 0.18555(8) 0.67466(9) 0.0438(3) Uani d . 1 . .
O O2 0.81954(18) 0.21921(9) 0.49678(10) 0.0505(4) Uani d . 1 . .
O O3 0.41269(16) 0.12018(9) -0.04809(9) 0.0440(3) Uani d . 1 . .
O O4 0.25337(19) 0.10260(14) 0.05096(12) 0.0829(7) Uani d . 1 . .
N N1 0.78013(17) 0.10102(8) 0.73772(10) 0.0285(3) Uani d . 1 . .
N N2 0.96549(17) 0.11692(10) 0.59493(10) 0.0344(4) Uani d . 1 . .
N N3 0.52214(17) 0.02996(9) 0.35097(10) 0.0314(3) Uani d . 1 . .
N N4 0.52862(17) 0.02234(9) 0.25819(10) 0.0328(3) Uani d . 1 . .
N N5 0.52498(17) 0.10028(9) 0.22117(10) 0.0291(3) Uani d . 1 . .
C C1 0.88147(19) 0.03536(10) 0.72159(12) 0.0271(4) Uani d . 1 . .
C C2 0.8961(2) -0.03761(11) 0.77820(13) 0.0347(4) Uani d . 1 . .
H H2 0.8390 -0.0426 0.8255 0.042 Uiso calc R 1 . .
C C3 0.9939(2) -0.10250(12) 0.76516(15) 0.0421(5) Uani d . 1 . .
H H3 1.0037 -0.1505 0.8042 0.050 Uiso calc R 1 . .
C C4 1.0772(2) -0.09629(13) 0.69423(15) 0.0449(5) Uani d . 1 . .
H H4 1.1407 -0.1407 0.6840 0.054 Uiso calc R 1 . .
C C5 1.0662(2) -0.02442(13) 0.63862(13) 0.0395(5) Uani d . 1 . .
H H5 1.1237 -0.0205 0.5914 0.047 Uiso calc R 1 . .
C C6 0.97042(19) 0.04275(11) 0.65161(12) 0.0300(4) Uani d . 1 . .
C C7 0.7764(2) 0.11896(12) 0.84068(13) 0.0385(4) Uani d . 1 . .
H H7A 0.7659 0.1781 0.8486 0.058 Uiso calc R 1 . .
H H7B 0.8758 0.0996 0.8875 0.058 Uiso calc R 1 . .
H H7C 0.6849 0.0909 0.8531 0.058 Uiso calc R 1 . .
C C8 0.6620(2) 0.13566(10) 0.66069(12) 0.0301(4) Uani d . 1 . .
C C9 0.6685(2) 0.11352(10) 0.55590(11) 0.0263(3) Uani d . 1 . .
H H9 0.6798 0.0528 0.5514 0.032 Uiso calc R 1 . .
C C10 0.8228(2) 0.15520(11) 0.54480(12) 0.0332(4) Uani d . 1 . .
C C11 1.1183(2) 0.15061(15) 0.58176(15) 0.0499(5) Uani d . 1 . .
H H11A 1.1209 0.2101 0.5909 0.075 Uiso calc R 1 . .
H H11B 1.1237 0.1378 0.5154 0.075 Uiso calc R 1 . .
H H11C 1.2100 0.1258 0.6304 0.075 Uiso calc R 1 . .
C C12 0.5152(2) 0.14153(11) 0.47517(12) 0.0314(4) Uani d . 1 . .
H H12A 0.4195 0.1194 0.4904 0.038 Uiso calc R 1 . .
H H12B 0.5083 0.2020 0.4755 0.038 Uiso calc R 1 . .
C C13 0.51605(19) 0.11257(10) 0.37318(12) 0.0274(3) Uani d . 1 . .
C C14 0.5173(2) 0.15758(11) 0.29023(12) 0.0295(4) Uani d . 1 . .
H H14 0.5136 0.2154 0.2830 0.035 Uiso calc R 1 . .
C C15 0.5444(2) 0.11311(12) 0.12218(12) 0.0339(4) Uani d . 1 . .
H H15A 0.6163 0.0703 0.1096 0.041 Uiso calc R 1 . .
H H15B 0.5963 0.1668 0.1207 0.041 Uiso calc R 1 . .
C C16 0.3849(2) 0.11069(11) 0.03967(13) 0.0366(4) Uani d . 1 . .
C C17 0.2699(3) 0.11868(14) -0.13697(14) 0.0487(5) Uani d . 1 . .
H H17A 0.1960 0.0748 -0.1294 0.058 Uiso calc R 1 . .
H H17B 0.3051 0.1058 -0.1956 0.058 Uiso calc R 1 . .
C C18 0.1815(2) 0.19999(12) -0.15270(14) 0.0435(5) Uani d . 1 . .
H H18A 0.0900 0.1969 -0.2121 0.065 Uiso calc R 1 . .
H H18B 0.2542 0.2436 -0.1603 0.065 Uiso calc R 1 . .
H H18C 0.1431 0.2120 -0.0958 0.065 Uiso calc R 1 . .

loop_
_atom_site_aniso_label
_atom_site_aniso_U_11
_atom_site_aniso_U_22
_atom_site_aniso_U_33
_atom_site_aniso_U_12
_atom_site_aniso_U_13
_atom_site_aniso_U_23
O1 0.0564(9) 0.0414(7) 0.0342(7) 0.0164(6) 0.0141(6) -0.0056(6)
O2 0.0584(9) 0.0477(8) 0.0410(8) -0.0153(7) 0.0074(7) 0.0153(6)
O3 0.0389(7) 0.0690(9) 0.0205(6) 0.0060(6) 0.0030(5) -0.0024(6)
O4 0.0371(9) 0.1597(19) 0.0459(10) -0.0232(10) 0.0022(7) 0.0413(11)
N1 0.0337(8) 0.0327(7) 0.0201(7) -0.0024(6) 0.0091(6) -0.0031(5)
N2 0.0301(8) 0.0491(9) 0.0242(7) -0.0106(7) 0.0080(6) 0.0014(6)
N3 0.0320(8) 0.0344(8) 0.0264(7) -0.0013(6) 0.0063(6) 0.0015(6)
N4 0.0352(8) 0.0332(8) 0.0274(7) -0.0031(6) 0.0050(6) 0.0005(6)
N5 0.0287(7) 0.0341(8) 0.0223(7) -0.0019(6) 0.0040(5) 0.0016(6)
C1 0.0246(8) 0.0334(8) 0.0217(8) -0.0037(7) 0.0043(6) -0.0038(6)
C2 0.0307(9) 0.0398(10) 0.0312(9) -0.0051(7) 0.0053(7) 0.0024(7)
C3 0.0365(10) 0.0369(10) 0.0446(11) 0.0011(8) -0.0013(8) 0.0032(8)
C4 0.0312(10) 0.0519(12) 0.0437(11) 0.0111(8) -0.0017(8) -0.0094(9)
C5 0.0256(9) 0.0631(13) 0.0273(9) 0.0038(8) 0.0035(7) -0.0092(9)
C6 0.0239(8) 0.0429(10) 0.0203(8) -0.0053(7) 0.0018(6) -0.0034(7)
C7 0.0472(11) 0.0469(11) 0.0227(9) -0.0019(9) 0.0119(8) -0.0072(8)
C8 0.0376(10) 0.0269(8) 0.0262(8) -0.0007(7) 0.0098(7) -0.0017(6)
C9 0.0310(9) 0.0263(8) 0.0214(8) 0.0005(7) 0.0069(6) -0.0008(6)
C10 0.0395(10) 0.0387(9) 0.0204(8) -0.0080(8) 0.0069(7) -0.0015(7)
C11 0.0375(11) 0.0799(15) 0.0324(10) -0.0239(10) 0.0104(8) 0.0009(10)
C12 0.0314(9) 0.0361(9) 0.0259(8) 0.0072(7) 0.0072(7) 0.0018(7)
C13 0.0229(8) 0.0319(8) 0.0255(8) 0.0013(6) 0.0042(6) 0.0024(7)
C14 0.0299(9) 0.0296(8) 0.0272(8) 0.0010(7) 0.0051(7) 0.0016(7)
C15 0.0329(9) 0.0448(10) 0.0225(8) -0.0031(8) 0.0055(7) 0.0001(7)
C16 0.0348(10) 0.0418(10) 0.0293(9) -0.0072(8) 0.0033(7) 0.0055(7)
C17 0.0509(12) 0.0617(13) 0.0231(9) 0.0071(10) -0.0056(8) -0.0067(9)
C18 0.0438(11) 0.0441(11) 0.0352(10) -0.0068(9) -0.0002(8) 0.0007(8)

loop_
_atom_type_symbol
_atom_type_description
_atom_type_scat_dispersion_real
_atom_type_scat_dispersion_imag
_atom_type_scat_source
C C 0.0033 0.0016 'International Tables Vol C Tables 4.2.6.8 and 6.1.1.4'
H H 0.0000 0.0000 'International Tables Vol C Tables 4.2.6.8 and 6.1.1.4'
N N 0.0061 0.0033 'International Tables Vol C Tables 4.2.6.8 and 6.1.1.4'
O O 0.0106 0.0060 'International Tables Vol C Tables 4.2.6.8 and 6.1.1.4'

loop_
_geom_angle_atom_site_label_1
_geom_angle_atom_site_label_2
_geom_angle_atom_site_label_3
_geom_angle_site_symmetry_1
_geom_angle_site_symmetry_3
_geom_angle
_geom_angle_publ_flag
C16 O3 C17 . . 116.81(15) ?
C8 N1 C1 . . 121.62(13) ?
C8 N1 C7 . . 117.89(14) ?
C1 N1 C7 . . 119.01(14) ?
C10 N2 C6 . . 122.59(14) ?
C10 N2 C11 . . 117.80(16) ?
C6 N2 C11 . . 119.40(15) ?
N4 N3 C13 . . 109.17(13) ?
N3 N4 N5 . . 106.71(13) ?
C14 N5 N4 . . 111.01(13) ?
C14 N5 C15 . . 128.78(14) ?
N4 N5 C15 . . 119.93(14) ?
C2 C1 C6 . . 119.01(15) ?
C2 C1 N1 . . 119.29(15) ?
C6 C1 N1 . . 121.68(15) ?
C3 C2 C1 . . 121.03(17) ?
C3 C2 H2 . . 119.5 ?
C1 C2 H2 . . 119.5 ?
C2 C3 C4 . . 119.94(18) ?
C2 C3 H3 . . 120.0 ?
C4 C3 H3 . . 120.0 ?
C5 C4 C3 . . 119.93(18) ?
C5 C4 H4 . . 120.0 ?
C3 C4 H4 . . 120.0 ?
C4 C5 C6 . . 121.26(17) ?
C4 C5 H5 . . 119.4 ?
C6 C5 H5 . . 119.4 ?
C5 C6 C1 . . 118.78(16) ?
C5 C6 N2 . . 119.78(15) ?
C1 C6 N2 . . 121.44(15) ?
N1 C7 H7A . . 109.5 ?
N1 C7 H7B . . 109.5 ?
H7A C7 H7B . . 109.5 ?
N1 C7 H7C . . 109.5 ?
H7A C7 H7C . . 109.5 ?
H7B C7 H7C . . 109.5 ?
O1 C8 N1 . . 122.20(15) ?
O1 C8 C9 . . 121.75(15) ?
N1 C8 C9 . . 115.91(14) ?
C8 C9 C12 . . 112.12(13) ?
C8 C9 C10 . . 105.62(13) ?
C12 C9 C10 . . 112.32(14) ?
C8 C9 H9 . . 108.9 ?
C12 C9 H9 . . 108.9 ?
C10 C9 H9 . . 108.9 ?
O2 C10 N2 . . 122.21(16) ?
O2 C10 C9 . . 122.71(16) ?
N2 C10 C9 . . 115.05(15) ?
N2 C11 H11A . . 109.5 ?
N2 C11 H11B . . 109.5 ?
H11A C11 H11B . . 109.5 ?
N2 C11 H11C . . 109.5 ?
H11A C11 H11C . . 109.5 ?
H11B C11 H11C . . 109.5 ?
C13 C12 C9 . . 111.66(13) ?
C13 C12 H12A . . 109.3 ?
C9 C12 H12A . . 109.3 ?
C13 C12 H12B . . 109.3 ?
C9 C12 H12B . . 109.3 ?
H12A C12 H12B . . 107.9 ?
C14 C13 N3 . . 108.06(15) ?
C14 C13 C12 . . 130.07(15) ?
N3 C13 C12 . . 121.82(14) ?
N5 C14 C13 . . 105.05(15) ?
N5 C14 H14 . . 127.5 ?
C13 C14 H14 . . 127.5 ?
N5 C15 C16 . . 113.16(14) ?
N5 C15 H15A . . 108.9 ?
C16 C15 H15A . . 108.9 ?
N5 C15 H15B . . 108.9 ?
C16 C15 H15B . . 108.9 ?
H15A C15 H15B . . 107.8 ?
O4 C16 O3 . . 124.56(17) ?
O4 C16 C15 . . 125.75(17) ?
O3 C16 C15 . . 109.69(15) ?
O3 C17 C18 . . 111.90(16) ?
O3 C17 H17A . . 109.2 ?
C18 C17 H17A . . 109.2 ?
O3 C17 H17B . . 109.2 ?
C18 C17 H17B . . 109.2 ?
H17A C17 H17B . . 107.9 ?
C17 C18 H18A . . 109.5 ?
C17 C18 H18B . . 109.5 ?
H18A C18 H18B . . 109.5 ?
C17 C18 H18C . . 109.5 ?
H18A C18 H18C . . 109.5 ?
H18B C18 H18C . . 109.5 ?

loop_
_geom_bond_atom_site_label_1
_geom_bond_atom_site_label_2
_geom_bond_site_symmetry_2
_geom_bond_distance
_geom_bond_publ_flag
O1 C8 . 1.225(2) ?
O2 C10 . 1.219(2) ?
O3 C16 . 1.319(2) ?
O3 C17 . 1.464(2) ?
O4 C16 . 1.186(2) ?
N1 C8 . 1.360(2) ?
N1 C1 . 1.420(2) ?
N1 C7 . 1.471(2) ?
N2 C10 . 1.362(2) ?
N2 C6 . 1.419(2) ?
N2 C11 . 1.473(2) ?
N3 N4 . 1.3145(19) ?
N3 C13 . 1.362(2) ?
N4 N5 . 1.3462(19) ?
N5 C14 . 1.344(2) ?
N5 C15 . 1.450(2) ?
C1 C2 . 1.394(2) ?
C1 C6 . 1.404(2) ?
C2 C3 . 1.377(3) ?
C2 H2 . 0.9300 ?
C3 C4 . 1.378(3) ?
C3 H3 . 0.9300 ?
C4 C5 . 1.374(3) ?
C4 H4 . 0.9300 ?
C5 C6 . 1.394(3) ?
C5 H5 . 0.9300 ?
C7 H7A . 0.9600 ?
C7 H7B . 0.9600 ?
C7 H7C . 0.9600 ?
C8 C9 . 1.518(2) ?
C9 C12 . 1.525(2) ?
C9 C10 . 1.524(2) ?
C9 H9 . 0.9800 ?
C11 H11A . 0.9600 ?
C11 H11B . 0.9600 ?
C11 H11C . 0.9600 ?
C12 C13 . 1.495(2) ?
C12 H12A . 0.9700 ?
C12 H12B . 0.9700 ?
C13 C14 . 1.364(2) ?
C14 H14 . 0.9300 ?
C15 C16 . 1.507(2) ?
C15 H15A . 0.9700 ?
C15 H15B . 0.9700 ?
C17 C18 . 1.489(3) ?
C17 H17A . 0.9700 ?
C17 H17B . 0.9700 ?
C18 H18A . 0.9600 ?
C18 H18B . 0.9600 ?
C18 H18C . 0.9600 ?

loop_
_geom_torsion_atom_site_label_1
_geom_torsion_atom_site_label_2
_geom_torsion_atom_site_label_3
_geom_torsion_atom_site_label_4
_geom_torsion_site_symmetry_1
_geom_torsion_site_symmetry_2
_geom_torsion_site_symmetry_3
_geom_torsion_site_symmetry_4
_geom_torsion
_geom_torsion_publ_flag
C13 N3 N4 N5 . . . . -0.60(17) ?
N3 N4 N5 C14 . . . . 0.41(17) ?
N3 N4 N5 C15 . . . . 174.79(13) ?
C8 N1 C1 C2 . . . . -127.81(17) ?
C7 N1 C1 C2 . . . . 38.0(2) ?
C8 N1 C1 C6 . . . . 53.7(2) ?
C7 N1 C1 C6 . . . . -140.50(16) ?
C6 C1 C2 C3 . . . . -1.1(2) ?
N1 C1 C2 C3 . . . . -179.65(15) ?
C1 C2 C3 C4 . . . . -0.9(3) ?
C2 C3 C4 C5 . . . . 1.8(3) ?
C3 C4 C5 C6 . . . . -0.7(3) ?
C4 C5 C6 C1 . . . . -1.3(2) ?
C4 C5 C6 N2 . . . . 178.22(15) ?
C2 C1 C6 C5 . . . . 2.2(2) ?
N1 C1 C6 C5 . . . . -179.29(15) ?
C2 C1 C6 N2 . . . . -177.35(14) ?
N1 C1 C6 N2 . . . . 1.2(2) ?
C10 N2 C6 C5 . . . . 131.51(17) ?
C11 N2 C6 C5 . . . . -43.0(2) ?
C10 N2 C6 C1 . . . . -49.0(2) ?
C11 N2 C6 C1 . . . . 136.53(17) ?
C1 N1 C8 O1 . . . . 171.63(16) ?
C7 N1 C8 O1 . . . . 5.6(2) ?
C1 N1 C8 C9 . . . . -12.5(2) ?
C7 N1 C8 C9 . . . . -178.49(14) ?
O1 C8 C9 C12 . . . . -14.7(2) ?
N1 C8 C9 C12 . . . . 169.44(14) ?
O1 C8 C9 C10 . . . . 107.96(18) ?
N1 C8 C9 C10 . . . . -67.92(18) ?
C6 N2 C10 O2 . . . . 179.53(16) ?
C11 N2 C10 O2 . . . . -5.9(3) ?
C6 N2 C10 C9 . . . . 1.3(2) ?
C11 N2 C10 C9 . . . . 175.88(15) ?
C8 C9 C10 O2 . . . . -103.15(18) ?
C12 C9 C10 O2 . . . . 19.4(2) ?
C8 C9 C10 N2 . . . . 75.09(17) ?
C12 C9 C10 N2 . . . . -162.40(14) ?
C8 C9 C12 C13 . . . . -174.76(14) ?
C10 C9 C12 C13 . . . . 66.48(18) ?
N4 N3 C13 C14 . . . . 0.58(18) ?
N4 N3 C13 C12 . . . . -177.28(14) ?
C9 C12 C13 C14 . . . . -117.25(19) ?
C9 C12 C13 N3 . . . . 60.1(2) ?
N4 N5 C14 C13 . . . . -0.06(18) ?
C15 N5 C14 C13 . . . . -173.80(15) ?
N3 C13 C14 N5 . . . . -0.31(18) ?
C12 C13 C14 N5 . . . . 177.32(16) ?
C14 N5 C15 C16 . . . . -97.7(2) ?
N4 N5 C15 C16 . . . . 89.08(19) ?
C17 O3 C16 O4 . . . . -1.3(3) ?
C17 O3 C16 C15 . . . . 179.53(16) ?
N5 C15 C16 O4 . . . . 2.8(3) ?
N5 C15 C16 O3 . . . . -178.05(15) ?
C16 O3 C17 C18 . . . . 79.5(2) ?

loop_
_cod_related_entry_id
_cod_related_entry_database
_cod_related_entry_code
1 ChemSpider 30656193
